data_4501082
loop_
_publ_author_name
'Roy, Sandipan'
'Biradha, Kumar'

_publ_section_title
;
 Two-Component Supramolecular Organic Hosts as Colorimetric Indicators for
 Aromatic Guests: Visual Molecular Recognition via Cation&#x2212;\p
 Interactions
;
_journal_issue 9
_journal_name_full 'Crystal Growth &amp; Design'
_journal_page_first 4120
_journal_paper_doi 10.1021/cg200690c
_journal_volume 11
_journal_year 2011
_chemical_formula_sum 'C59 H44 N2 O17'
_chemical_formula_weight 1052.96
_chemical_name_systematic
; 
 ? 
;
_space_group_IT_number 2
_symmetry_cell_setting triclinic
_symmetry_space_group_name_Hall '-P 1'
_symmetry_space_group_name_H-M 'P -1'
_atom_sites_solution_hydrogens geom
_atom_sites_solution_primary direct
_atom_sites_solution_secondary difmap
_audit_creation_method SHELXL-97
_cell_angle_alpha 110.023(14)
_cell_angle_beta 105.456(15)
_cell_angle_gamma 98.199(15)
_cell_formula_units_Z 1
_cell_length_a 8.150(4)
_cell_length_b 12.611(6)
_cell_length_c 13.746(7)
_cell_measurement_reflns_used 4100
_cell_measurement_temperature 293(2)
_cell_measurement_theta_max 25.00
_cell_measurement_theta_min 1.68
_cell_volume 1236.0(11)
_computing_structure_refinement 'SHELXL-97 (Sheldrick, 1997)'
_computing_structure_solution 'SHELXS-97 (Sheldrick, 1990)'
_diffrn_ambient_temperature 293(2)
_diffrn_measured_fraction_theta_full 0.941
_diffrn_measured_fraction_theta_max 0.941
_diffrn_measurement_device_type 'Bruker CCD APEX 2'
_diffrn_measurement_method hemisphere
_diffrn_radiation_monochromator graphite
_diffrn_radiation_source 'fine-focus sealed tube'
_diffrn_radiation_type MoK\a
_diffrn_radiation_wavelength 0.71073
_diffrn_reflns_av_R_equivalents 0.1107
_diffrn_reflns_av_sigmaI/netI 0.1539
_diffrn_reflns_limit_h_max 9
_diffrn_reflns_limit_h_min -9
_diffrn_reflns_limit_k_max 14
_diffrn_reflns_limit_k_min -14
_diffrn_reflns_limit_l_max 16
_diffrn_reflns_limit_l_min -16
_diffrn_reflns_number 13602
_diffrn_reflns_theta_full 25.00
_diffrn_reflns_theta_max 25.00
_diffrn_reflns_theta_min 1.68
_exptl_absorpt_coefficient_mu 0.105
_exptl_absorpt_correction_T_max 0.986
_exptl_absorpt_correction_T_min 0.980
_exptl_absorpt_correction_type empirical
_exptl_absorpt_process_details sadabs
_exptl_crystal_colour dark-red
_exptl_crystal_density_diffrn 1.415
_exptl_crystal_density_meas ?
_exptl_crystal_density_method 'not measured'
_exptl_crystal_description block
_exptl_crystal_F_000 548
_exptl_crystal_size_max 0.26
_exptl_crystal_size_mid 0.16
_exptl_crystal_size_min 0.13
_refine_diff_density_max 0.219
_refine_diff_density_min -0.203
_refine_diff_density_rms 0.051
_refine_ls_extinction_method none
_refine_ls_goodness_of_fit_ref 0.785
_refine_ls_hydrogen_treatment constr
_refine_ls_matrix_type full
_refine_ls_number_parameters 343
_refine_ls_number_reflns 4100
_refine_ls_number_restraints 0
_refine_ls_restrained_S_all 0.785
_refine_ls_R_factor_all 0.1886
_refine_ls_R_factor_gt 0.0710
_refine_ls_shift/su_max 0.026
_refine_ls_shift/su_mean 0.005
_refine_ls_structure_factor_coef Fsqd
_refine_ls_weighting_details 'calc w=1/[\s^2^(Fo^2^)+(0.0988P)^2^+0.0000P] where P=(Fo^2^+2Fc^2^)/3'
_refine_ls_weighting_scheme calc
_refine_ls_wR_factor_gt 0.1395
_refine_ls_wR_factor_ref 0.1852
_reflns_number_gt 1578
_reflns_number_total 4100
_reflns_threshold_expression >2sigma(I)
_cod_data_source_file cg200690c_si_002.cif
_cod_data_source_block 2
_cod_depositor_comments
;
The following automatic conversions were performed:

'_symmetry_cell_setting' value 'Triclinic' changed to 'triclinic'
according to /home/saulius/struct/CIF-dictionaries/cif_core.dic
dictionary named 'cif_core.dic' version 2.4.1 from 2010-06-29.

Automatic conversion script
Id: cif_fix_values 1715 2011-07-08 13:25:40Z adriana 

The following automatic conversions were performed:

'_exptl_crystal_density_meas' value 'not measured' was changed to '?'
- the value is perceived as not measured.

Automatic conversion script
Id: cif_fix_values 3008 2015-01-20 13:52:24Z robertas 
;
_cod_original_sg_symbol_H-M P-1
_cod_database_code 4501082

loop_
_symmetry_equiv_pos_as_xyz
'x, y, z'
'-x, -y, -z'

loop_
_atom_site_label
_atom_site_type_symbol
_atom_site_fract_x
_atom_site_fract_y
_atom_site_fract_z
_atom_site_U_iso_or_equiv
_atom_site_adp_type
_atom_site_occupancy
_atom_site_symmetry_multiplicity
_atom_site_calc_flag
_atom_site_refinement_flags
N1 N 0.1304(5) 0.6811(3) 0.2759(4) 0.0647(12) Uani 1 1 d .
H1N H 0.1543 0.6250 0.2297 0.078 Uiso 1 1 calc R
C24 C 0.0284(6) 0.9561(4) 0.5074(3) 0.0549(13) Uani 1 1 d .
H24 H 0.0517 0.9552 0.5771 0.066 Uiso 1 1 calc R
C31 C 0.4737(6) 1.0831(4) 0.5890(4) 0.0625(14) Uani 1 1 d .
C36 C 0.5635(6) 0.9061(4) 0.5118(5) 0.0657(14) Uani 1 1 d .
C38 C 0.5376(7) 0.9879(5) 0.5995(4) 0.0708(15) Uani 1 1 d .
H38 H 0.5625 0.9800 0.6664 0.085 Uiso 1 1 calc R
C33 C 0.3883(9) 1.2611(7) 0.6626(9) 0.137(4) Uani 1 1 d .
H33 H 0.3723 1.3180 0.7210 0.164 Uiso 1 1 calc R
C32 C 0.4487(8) 1.1697(6) 0.6778(5) 0.102(2) Uani 1 1 d .
H32 H 0.4730 1.1648 0.7459 0.123 Uiso 1 1 calc R
C35 C 0.6257(8) 0.8077(6) 0.5207(6) 0.104(2) Uani 1 1 d .
H35 H 0.6505 0.7986 0.5869 0.124 Uiso 1 1 calc R
C39 C 0.6481(11) 0.7303(7) 0.4355(10) 0.135(3) Uani 1 1 d .
H39 H 0.6902 0.6679 0.4434 0.162 Uiso 1 1 calc R
C1 C -0.0885(5) 0.2266(3) 0.0587(3) 0.0388(10) Uani 1 1 d .
O3 O 0.2377(4) 0.4775(3) 0.1719(2) 0.0561(9) Uani 1 1 d .
O8 O -0.2526(5) 0.5163(3) 0.0154(3) 0.0735(11) Uani 1 1 d .
H8 H -0.2375 0.5269 -0.0376 0.110 Uiso 1 1 calc R
O4 O 0.1909(4) 0.3926(3) 0.2824(3) 0.0611(9) Uani 1 1 d .
C9 C -0.1877(5) 0.2955(3) 0.1245(3) 0.0419(11) Uani 1 1 d .
O1 O -0.4177(4) -0.0333(2) -0.1524(2) 0.0596(9) Uani 1 1 d .
H1 H -0.5249 -0.0565 -0.1703 0.089 Uiso 1 1 calc R
O2 O -0.4628(4) 0.1192(3) -0.0337(3) 0.0802(11) Uani 1 1 d .
O6 O -0.2272(4) 0.1039(3) 0.2541(2) 0.0577(9) Uani 1 1 d .
O5 O 0.0365(4) 0.2061(3) 0.2832(2) 0.0642(9) Uani 1 1 d .
H5O H 0.0797 0.2672 0.2803 0.096 Uiso 1 1 calc R
C14 C -0.2555(5) 0.3851(3) 0.1009(3) 0.0399(11) Uani 1 1 d .
C6 C 0.0939(5) 0.2757(3) 0.0908(3) 0.0380(10) Uani 1 1 d .
C2 C -0.1702(5) 0.1204(3) -0.0310(3) 0.0377(10) Uani 1 1 d .
C13 C -0.3467(6) 0.4459(4) 0.1640(4) 0.0495(12) Uani 1 1 d .
H13 H -0.3892 0.5053 0.1491 0.059 Uiso 1 1 calc R
C11 C -0.3073(6) 0.3329(4) 0.2729(4) 0.0566(13) Uani 1 1 d .
H11 H -0.3264 0.3147 0.3297 0.068 Uiso 1 1 calc R
O7 O -0.2036(5) 0.3485(3) -0.0679(3) 0.0852(13) Uani 1 1 d .
C10 C -0.2118(5) 0.2738(3) 0.2131(3) 0.0423(11) Uani 1 1 d .
C5 C 0.1927(6) 0.2166(4) 0.0328(3) 0.0471(12) Uani 1 1 d .
H5 H 0.3131 0.2484 0.0538 0.057 Uiso 1 1 calc R
C7 C -0.3617(6) 0.0703(4) -0.0697(4) 0.0475(12) Uani 1 1 d .
C12 C -0.3744(6) 0.4191(4) 0.2478(4) 0.0569(13) Uani 1 1 d .
H12 H -0.4384 0.4587 0.2880 0.068 Uiso 1 1 calc R
C16 C -0.1345(7) 0.1861(4) 0.2499(3) 0.0497(12) Uani 1 1 d .
C4 C 0.1121(6) 0.1116(4) -0.0554(4) 0.0499(12) Uani 1 1 d .
H4 H 0.1782 0.0723 -0.0939 0.060 Uiso 1 1 calc R
C3 C -0.0661(6) 0.0639(4) -0.0871(3) 0.0463(11) Uani 1 1 d .
H3 H -0.1186 -0.0073 -0.1471 0.056 Uiso 1 1 calc R
C8 C 0.1805(5) 0.3896(4) 0.1873(4) 0.0434(11) Uani 1 1 d .
C15 C -0.2337(6) 0.4121(4) 0.0088(4) 0.0479(12) Uani 1 1 d .
C19 C 0.0579(6) 0.8600(4) 0.4236(3) 0.0508(12) Uani 1 1 d .
C18 C 0.1240(7) 0.7732(4) 0.4512(4) 0.0660(15) Uani 1 1 d .
H18 H 0.1439 0.7757 0.5219 0.079 Uiso 1 1 calc R
C20 C 0.0283(7) 0.8495(4) 0.3175(4) 0.0647(14) Uani 1 1 d .
H20 H -0.0181 0.9038 0.2950 0.078 Uiso 1 1 calc R
C21 C 0.0664(7) 0.7594(5) 0.2437(4) 0.0722(15) Uani 1 1 d .
H21 H 0.0475 0.7533 0.1720 0.087 Uiso 1 1 calc R
C17 C 0.1584(7) 0.6874(4) 0.3767(5) 0.0693(15) Uani 1 1 d .
H17 H 0.2029 0.6309 0.3964 0.083 Uiso 1 1 calc R

loop_
_atom_site_aniso_label
_atom_site_aniso_U_11
_atom_site_aniso_U_22
_atom_site_aniso_U_33
_atom_site_aniso_U_23
_atom_site_aniso_U_13
_atom_site_aniso_U_12
N1 0.074(3) 0.042(2) 0.081(3) 0.015(2) 0.035(2) 0.034(2)
C24 0.070(3) 0.058(3) 0.045(2) 0.020(2) 0.023(2) 0.037(3)
C31 0.056(3) 0.059(3) 0.054(3) 0.007(3) 0.015(2) 0.010(3)
C36 0.057(3) 0.052(3) 0.077(4) 0.022(3) 0.010(3) 0.014(3)
C38 0.074(4) 0.073(4) 0.069(4) 0.039(3) 0.017(3) 0.017(3)
C33 0.075(5) 0.078(5) 0.181(9) -0.025(6) 0.018(6) 0.032(4)
C32 0.071(4) 0.101(5) 0.084(4) -0.009(4) 0.016(3) 0.010(4)
C35 0.092(5) 0.071(4) 0.134(6) 0.041(4) 0.013(4) 0.030(4)
C39 0.107(6) 0.069(5) 0.182(9) 0.024(7) 0.004(6) 0.037(4)
C1 0.050(3) 0.036(3) 0.045(2) 0.024(2) 0.021(2) 0.022(2)
O3 0.075(2) 0.0359(19) 0.067(2) 0.0259(16) 0.0285(17) 0.0212(17)
O8 0.125(3) 0.046(2) 0.088(2) 0.0405(18) 0.062(2) 0.050(2)
O4 0.072(2) 0.060(2) 0.055(2) 0.0234(17) 0.0247(17) 0.0194(18)
C9 0.044(3) 0.039(3) 0.048(3) 0.018(2) 0.017(2) 0.022(2)
O1 0.054(2) 0.0494(19) 0.068(2) 0.0134(17) 0.0238(16) 0.0117(16)
O2 0.051(2) 0.067(2) 0.097(3) 0.001(2) 0.0257(19) 0.0185(18)
O6 0.063(2) 0.049(2) 0.069(2) 0.0333(18) 0.0217(17) 0.0154(18)
O5 0.058(2) 0.067(2) 0.088(2) 0.0503(19) 0.0228(18) 0.0301(18)
C14 0.045(3) 0.036(2) 0.040(2) 0.014(2) 0.014(2) 0.021(2)
C6 0.044(3) 0.030(2) 0.053(3) 0.024(2) 0.022(2) 0.019(2)
C2 0.049(3) 0.031(2) 0.045(2) 0.022(2) 0.019(2) 0.022(2)
C13 0.057(3) 0.042(3) 0.059(3) 0.020(2) 0.024(2) 0.030(2)
C11 0.063(3) 0.061(3) 0.055(3) 0.024(2) 0.030(2) 0.025(3)
O7 0.165(4) 0.073(2) 0.067(2) 0.045(2) 0.067(2) 0.077(3)
C10 0.046(3) 0.037(3) 0.051(3) 0.021(2) 0.019(2) 0.015(2)
C5 0.048(3) 0.035(3) 0.065(3) 0.026(2) 0.020(2) 0.017(2)
C7 0.052(3) 0.037(3) 0.058(3) 0.020(2) 0.022(2) 0.017(2)
C12 0.063(3) 0.055(3) 0.064(3) 0.021(3) 0.033(3) 0.034(3)
C16 0.057(3) 0.049(3) 0.052(3) 0.026(2) 0.022(3) 0.021(3)
C4 0.050(3) 0.047(3) 0.067(3) 0.026(3) 0.029(2) 0.027(2)
C3 0.060(3) 0.034(2) 0.057(3) 0.025(2) 0.023(2) 0.023(2)
C8 0.042(3) 0.050(3) 0.053(3) 0.027(3) 0.025(2) 0.024(2)
C15 0.056(3) 0.040(3) 0.053(3) 0.021(2) 0.018(2) 0.023(2)
C19 0.064(3) 0.054(3) 0.044(3) 0.019(2) 0.028(2) 0.027(3)
C18 0.098(4) 0.059(3) 0.059(3) 0.024(3) 0.037(3) 0.054(3)
C20 0.090(4) 0.059(3) 0.064(3) 0.025(3) 0.038(3) 0.048(3)
C21 0.093(4) 0.071(4) 0.061(3) 0.022(3) 0.039(3) 0.032(3)
C17 0.095(4) 0.058(3) 0.072(4) 0.032(3) 0.035(3) 0.043(3)

loop_
_atom_type_symbol
_atom_type_description
_atom_type_scat_dispersion_real
_atom_type_scat_dispersion_imag
_atom_type_scat_source
C C 0.0033 0.0016 'International Tables Vol C Tables 4.2.6.8 and 6.1.1.4'
H H 0.0000 0.0000 'International Tables Vol C Tables 4.2.6.8 and 6.1.1.4'
N N 0.0061 0.0033 'International Tables Vol C Tables 4.2.6.8 and 6.1.1.4'
O O 0.0106 0.0060 'International Tables Vol C Tables 4.2.6.8 and 6.1.1.4'

loop_
_geom_angle_atom_site_label_1
_geom_angle_atom_site_label_2
_geom_angle_atom_site_label_3
_geom_angle
_geom_angle_site_symmetry_1
_geom_angle_site_symmetry_3
C17 N1 C21 121.7(4) . .
C24 C24 C19 125.4(5) 2_576 .
C36 C31 C38 119.0(4) 2_676 .
C36 C31 C32 118.5(6) 2_676 .
C38 C31 C32 122.4(6) . .
C38 C36 C31 120.0(5) . 2_676
C38 C36 C35 121.6(6) . .
C31 C36 C35 118.4(6) 2_676 .
C36 C38 C31 120.9(5) . .
C39 C33 C32 121.1(8) 2_676 .
C33 C32 C31 119.5(7) . .
C39 C35 C36 120.5(7) . .
C35 C39 C33 121.9(8) . 2_676
C2 C1 C6 120.3(4) . .
C2 C1 C9 122.7(4) . .
C6 C1 C9 116.9(3) . .
C10 C9 C14 117.9(4) . .
C10 C9 C1 119.9(3) . .
C14 C9 C1 122.3(4) . .
C13 C14 C9 119.9(4) . .
C13 C14 C15 119.8(4) . .
C9 C14 C15 120.3(4) . .
C5 C6 C1 119.7(4) . .
C5 C6 C8 120.4(4) . .
C1 C6 C8 119.9(3) . .
C1 C2 C3 118.2(4) . .
C1 C2 C7 121.4(4) . .
C3 C2 C7 120.4(4) . .
C12 C13 C14 120.8(4) . .
C10 C11 C12 120.0(4) . .
C11 C10 C9 121.2(4) . .
C11 C10 C16 116.6(4) . .
C9 C10 C16 122.1(4) . .
C4 C5 C6 119.9(4) . .
O2 C7 O1 121.5(4) . .
O2 C7 C2 124.4(4) . .
O1 C7 C2 114.0(4) . .
C13 C12 C11 120.1(4) . .
O6 C16 O5 121.3(4) . .
O6 C16 C10 121.6(4) . .
O5 C16 C10 117.0(5) . .
C5 C4 C3 120.4(4) . .
C4 C3 C2 121.5(4) . .
O3 C8 O4 122.8(4) . .
O3 C8 C6 119.2(4) . .
O4 C8 C6 117.9(4) . .
O7 C15 O8 120.4(4) . .
O7 C15 C14 125.7(4) . .
O8 C15 C14 113.9(4) . .
C20 C19 C18 116.6(4) . .
C20 C19 C24 123.7(4) . .
C18 C19 C24 119.7(4) . .
C17 C18 C19 120.4(4) . .
C19 C20 C21 120.8(5) . .
N1 C21 C20 119.3(5) . .
N1 C17 C18 121.2(5) . .

loop_
_geom_bond_atom_site_label_1
_geom_bond_atom_site_label_2
_geom_bond_distance
_geom_bond_site_symmetry_2
N1 C17 1.315(6) .
N1 C21 1.328(6) .
C24 C24 1.317(8) 2_576
C24 C19 1.459(6) .
C31 C36 1.396(7) 2_676
C31 C38 1.411(7) .
C31 C32 1.417(7) .
C36 C38 1.382(7) .
C36 C31 1.396(7) 2_676
C36 C35 1.436(7) .
C33 C39 1.347(11) 2_676
C33 C32 1.373(10) .
C35 C39 1.319(10) .
C39 C33 1.347(11) 2_676
C1 C2 1.391(5) .
C1 C6 1.410(5) .
C1 C9 1.509(5) .
O3 C8 1.248(5) .
O8 C15 1.321(5) .
O4 C8 1.275(5) .
C9 C10 1.393(6) .
C9 C14 1.421(5) .
O1 C7 1.321(5) .
O2 C7 1.208(5) .
O6 C16 1.221(5) .
O5 C16 1.302(5) .
C14 C13 1.395(5) .
C14 C15 1.465(6) .
C6 C5 1.395(5) .
C6 C8 1.493(6) .
C2 C3 1.403(5) .
C2 C7 1.470(6) .
C13 C12 1.369(6) .
C11 C10 1.386(6) .
C11 C12 1.388(6) .
O7 C15 1.196(5) .
C10 C16 1.513(6) .
C5 C4 1.372(5) .
C4 C3 1.376(6) .
C19 C20 1.368(6) .
C19 C18 1.406(6) .
C18 C17 1.334(6) .
C20 C21 1.377(6) .
